data_1555575
loop_
_publ_author_name
'Ma, Wenpeng'
'Chen, Fei'
'Liu, Youran'
'He, Yan-Mei'
'Fan, Qing-Hua'

_publ_section_title
;
 Ruthenium-Catalyzed Enantioselective Hydrogenation of 1,8-Naphthyridine
 Derivatives.
;
_journal_issue 11
_journal_name_full 'Organic letters'
_journal_page_first 2730
_journal_page_last 2733
_journal_paper_doi 10.1021/acs.orglett.6b01186
_journal_volume 18
_journal_year 2016
_chemical_formula_moiety 'C16 H15 F3 N2'
_chemical_formula_sum 'C16 H15 F3 N2'
_chemical_formula_weight 292.30
_space_group_crystal_system orthorhombic
_space_group_IT_number 19
_space_group_name_Hall 'P 2ac 2ab'
_space_group_name_H-M_alt 'P 21 21 21'
_atom_sites_solution_hydrogens mixed
_atom_sites_solution_primary iterative
_audit_creation_date 2015-09-30
_audit_creation_method
;
Olex2 1.2
(compiled 2015.01.26 svn.r3150 for OlexSys, GUI svn.r4998)
;
_cell_angle_alpha 90
_cell_angle_beta 90
_cell_angle_gamma 90
_cell_formula_units_Z 4
_cell_length_a 6.37164(8)
_cell_length_b 8.13751(15)
_cell_length_c 26.6535(3)
_cell_measurement_reflns_used 12418
_cell_measurement_temperature 180.00(10)
_cell_measurement_theta_max 73.6400
_cell_measurement_theta_min 5.0260
_cell_volume 1381.96(3)
_computing_cell_refinement
;
CrysAlisPro, Agilent Technologies,
Version 1.171.36.32 (release 02-08-2013 CrysAlis171 .NET)
(compiled Aug  2 2013,16:46:58)
;
_computing_data_collection
;
CrysAlisPro, Agilent Technologies,
Version 1.171.36.32 (release 02-08-2013 CrysAlis171 .NET)
(compiled Aug  2 2013,16:46:58)
;
_computing_data_reduction
;
CrysAlisPro, Agilent Technologies,
Version 1.171.36.32 (release 02-08-2013 CrysAlis171 .NET)
(compiled Aug  2 2013,16:46:58)
;
_computing_molecular_graphics 'Olex2 (Dolomanov et al., 2009)'
_computing_publication_material 'Olex2 (Dolomanov et al., 2009)'
_computing_structure_refinement 'ShelXL (Sheldrick, 2008)'
_computing_structure_solution
;
Superflip (Palatinus & Chapuis, 2007;Palatinus & van der Lee, 2008;
Palatinus et al., 2012)
;
_diffrn_ambient_temperature 180.00(10)
_diffrn_detector_area_resol_mean 10.3914
_diffrn_measured_fraction_theta_full 0.972
_diffrn_measured_fraction_theta_max 0.995
_diffrn_measurement_details
;
#__ type_ start__ end____ width___ exp.time_
  1 omega  -93.00  -18.00   1.0000    1.0000
omega____ theta____ kappa____ phi______ frames
    -      -40.6993  -77.0000 -120.0000 75

#__ type_ start__ end____ width___ exp.time_
  2 omega  -49.00    4.00   1.0000    1.0000
omega____ theta____ kappa____ phi______ frames
    -      -40.6993   38.0000    0.0000 53

#__ type_ start__ end____ width___ exp.time_
  3 omega  101.00  126.00   1.0000    1.0000
omega____ theta____ kappa____ phi______ frames
    -       40.6993  178.0000 -180.0000 25

#__ type_ start__ end____ width___ exp.time_
  4 omega   41.00   99.00   1.0000    1.0000
omega____ theta____ kappa____ phi______ frames
    -      107.3775  -94.0000 -120.0000 58

#__ type_ start__ end____ width___ exp.time_
  5 omega   30.00   91.00   1.0000    1.0000
omega____ theta____ kappa____ phi______ frames
    -      107.3775  -30.0000   60.0000 61

#__ type_ start__ end____ width___ exp.time_
  6 omega  119.00  178.00   1.0000    1.0000
omega____ theta____ kappa____ phi______ frames
    -      107.3775  125.0000   90.0000 59

#__ type_ start__ end____ width___ exp.time_
  7 omega   30.00   86.00   1.0000    1.0000
omega____ theta____ kappa____ phi______ frames
    -      107.3775  -30.0000  120.0000 56

#__ type_ start__ end____ width___ exp.time_
  8 omega   64.00   91.00   1.0000    1.0000
omega____ theta____ kappa____ phi______ frames
    -      107.3775  -30.0000 -180.0000 27

#__ type_ start__ end____ width___ exp.time_
  9 omega -115.00  -11.00   1.0000    1.0000
omega____ theta____ kappa____ phi______ frames
    -      -40.6993  -57.0000    0.0000 104

#__ type_ start__ end____ width___ exp.time_
 10 omega -131.00  -35.00   1.0000    1.0000
omega____ theta____ kappa____ phi______ frames
    -      -40.6993 -178.0000    0.0000 96

#__ type_ start__ end____ width___ exp.time_
 11 omega   77.00  178.00   1.0000    1.0000
omega____ theta____ kappa____ phi______ frames
    -      107.3775   30.0000 -180.0000 101

#__ type_ start__ end____ width___ exp.time_
 12 omega   23.00  109.00   1.0000    1.0000
omega____ theta____ kappa____ phi______ frames
    -      107.3775  -94.0000   60.0000 86

#__ type_ start__ end____ width___ exp.time_
 13 omega   80.00  178.00   1.0000    1.0000
omega____ theta____ kappa____ phi______ frames
    -      107.3775   45.0000 -120.0000 98

#__ type_ start__ end____ width___ exp.time_
 14 omega   77.00  178.00   1.0000    1.0000
omega____ theta____ kappa____ phi______ frames
    -      107.3775   30.0000   90.0000 101

#__ type_ start__ end____ width___ exp.time_
 15 omega -115.00  -11.00   1.0000    1.0000
omega____ theta____ kappa____ phi______ frames
    -      -40.6993  -57.0000  120.0000 104

#__ type_ start__ end____ width___ exp.time_
 16 omega  -50.00   35.00   1.0000    1.0000
omega____ theta____ kappa____ phi______ frames
    -      -40.6993   38.0000  -90.0000 85

#__ type_ start__ end____ width___ exp.time_
 17 omega   46.00  178.00   1.0000    1.0000
omega____ theta____ kappa____ phi______ frames
    -      107.3775   15.0000   30.0000 132

#__ type_ start__ end____ width___ exp.time_
 18 omega   74.00  178.00   1.0000    1.0000
omega____ theta____ kappa____ phi______ frames
    -      107.3775   77.0000  -90.0000 104

#__ type_ start__ end____ width___ exp.time_
 19 omega   33.00  138.00   1.0000    1.0000
omega____ theta____ kappa____ phi______ frames
    -      107.3775  -61.0000  120.0000 105

#__ type_ start__ end____ width___ exp.time_
 20 omega   33.00   98.00   1.0000    1.0000
omega____ theta____ kappa____ phi______ frames
    -      107.3775  -45.0000  -90.0000 65

#__ type_ start__ end____ width___ exp.time_
 21 omega -119.00   -7.00   1.0000    1.0000
omega____ theta____ kappa____ phi______ frames
    -      -40.6993  -77.0000  -60.0000 112

#__ type_ start__ end____ width___ exp.time_
 22 omega  -50.00   35.00   1.0000    1.0000
omega____ theta____ kappa____ phi______ frames
    -      -40.6993   38.0000   60.0000 85

#__ type_ start__ end____ width___ exp.time_
 23 omega   80.00  178.00   1.0000    1.0000
omega____ theta____ kappa____ phi______ frames
    -      107.3775   45.0000  120.0000 98

#__ type_ start__ end____ width___ exp.time_
 24 omega   77.00  178.00   1.0000    1.0000
omega____ theta____ kappa____ phi______ frames
    -      107.3775   61.0000   30.0000 101

#__ type_ start__ end____ width___ exp.time_
 25 omega   74.00  178.00   1.0000    1.0000
omega____ theta____ kappa____ phi______ frames
    -      107.3775   77.0000  150.0000 104

#__ type_ start__ end____ width___ exp.time_
 26 omega   74.00  178.00   1.0000    1.0000
omega____ theta____ kappa____ phi______ frames
    -      107.3775   77.0000 -180.0000 104

#__ type_ start__ end____ width___ exp.time_
 27 omega -119.00  -25.00   1.0000    1.0000
omega____ theta____ kappa____ phi______ frames
    -      -40.6993  -77.0000   60.0000 94
;
_diffrn_measurement_device_type 'SuperNova, Dual, Cu at zero, Atlas'
_diffrn_measurement_method '\w scans'
_diffrn_orient_matrix_UB_11 0.1055108000
_diffrn_orient_matrix_UB_12 -0.0422848000
_diffrn_orient_matrix_UB_13 0.0503915000
_diffrn_orient_matrix_UB_21 -0.2159610000
_diffrn_orient_matrix_UB_22 0.0020668000
_diffrn_orient_matrix_UB_23 0.0260001000
_diffrn_orient_matrix_UB_31 -0.0266214000
_diffrn_orient_matrix_UB_32 -0.1844652000
_diffrn_orient_matrix_UB_33 -0.0112357000
_diffrn_radiation_monochromator mirror
_diffrn_radiation_type CuK\a
_diffrn_radiation_wavelength 1.54184
_diffrn_reflns_av_R_equivalents 0.0221
_diffrn_reflns_av_unetI/netI 0.0100
_diffrn_reflns_Laue_measured_fraction_full 0.972
_diffrn_reflns_Laue_measured_fraction_max 0.995
_diffrn_reflns_limit_h_max 7
_diffrn_reflns_limit_h_min -7
_diffrn_reflns_limit_k_max 8
_diffrn_reflns_limit_k_min -9
_diffrn_reflns_limit_l_max 31
_diffrn_reflns_limit_l_min -31
_diffrn_reflns_number 17421
_diffrn_reflns_point_group_measured_fraction_full 0.972
_diffrn_reflns_point_group_measured_fraction_max 0.996
_diffrn_reflns_theta_full 67.684
_diffrn_reflns_theta_max 66.491
_diffrn_reflns_theta_min 3.316
_diffrn_source 'SuperNova (Cu) X-ray Source'
_exptl_absorpt_coefficient_mu 0.952
_exptl_absorpt_correction_T_max 1.00000
_exptl_absorpt_correction_T_min 0.57671
_exptl_absorpt_correction_type multi-scan
_exptl_absorpt_process_details
;
CrysAlisPro, Agilent Technologies,
Version 1.171.36.32 (release 02-08-2013 CrysAlis171 .NET)
(compiled Aug  2 2013,16:46:58)
Empirical absorption correction using spherical harmonics,
 implemented in SCALE3 ABSPACK scaling algorithm.
;
_exptl_crystal_colour
;
;
_exptl_crystal_density_diffrn 1.405
_exptl_crystal_description
;
;
_exptl_crystal_F_000 608
_exptl_crystal_size_max 0.1
_exptl_crystal_size_mid 0.1
_exptl_crystal_size_min 0.05
_refine_diff_density_max 0.119
_refine_diff_density_min -0.148
_refine_diff_density_rms 0.036
_refine_ls_abs_structure_details
;
 Flack x determined using 977 quotients [(I+)-(I-)]/[(I+)+(I-)]
 (Parsons, Flack and Wagner, Acta Cryst. B69 (2013) 249-259).
;
_refine_ls_abs_structure_Flack 0.05(5)
_refine_ls_extinction_method none
_refine_ls_goodness_of_fit_ref 1.068
_refine_ls_hydrogen_treatment mixed
_refine_ls_matrix_type full
_refine_ls_number_parameters 223
_refine_ls_number_reflns 2430
_refine_ls_number_restraints 36
_refine_ls_restrained_S_all 1.175
_refine_ls_R_factor_all 0.0311
_refine_ls_R_factor_gt 0.0309
_refine_ls_shift/su_max 0.001
_refine_ls_shift/su_mean 0.000
_refine_ls_structure_factor_coef Fsqd
_refine_ls_weighting_details 'w=1/[\s^2^(Fo^2^)+(0.0464P)^2^+0.2227P] where P=(Fo^2^+2Fc^2^)/3'
_refine_ls_weighting_scheme calc
_refine_ls_wR_factor_gt 0.0790
_refine_ls_wR_factor_ref 0.0791
_reflns_Friedel_coverage 0.684
_reflns_Friedel_fraction_full 0.972
_reflns_Friedel_fraction_max 0.998
_reflns_number_gt 2410
_reflns_number_total 2430
_reflns_threshold_expression 'I > 2\s(I)'
_cod_data_source_file ol6b01186_si_001.cif
_cod_data_source_block exp_5785
_cod_original_cell_volume 1381.97(4)
_cod_database_code 1555575
_shelxl_version_number 2014-3
_chemical_oxdiff_formula 'C16 H24 N2 F3'
_shelx_space_group_comment
;
The symmetry employed for this shelxl refinement is uniquely defined
by the following loop, which should always be used as a source of
symmetry information in preference to the above space-group names.
They are only intended as comments.
;
_shelx_estimated_absorpt_t_max 0.954
_shelx_estimated_absorpt_t_min 0.911
_reflns_odcompleteness_completeness 99.59
_reflns_odcompleteness_iscentric 1
_reflns_odcompleteness_theta 66.49
_olex2_refinement_description
;
1. Fixed Uiso
 At 1.2 times of:
  All C(H) groups, All C(H,H) groups
 At 1.5 times of:
  All C(H,H,H) groups
2. Uiso/Uaniso restraints and constraints
Uanis(F3B) \\sim Ueq, Uanis(F1A) \\sim Ueq, Uanis(F1B) \\sim Ueq, Uanis(F2A)
\\sim Ueq, Uanis(F3A) \\sim Ueq: with sigma of 0.1 and sigma for terminal atoms
of 0.01
Uanis(F2B) \\sim Ueq: with sigma of 0.1 and sigma for terminal atoms of 0.008
3. Others
 Sof(F1B)=Sof(F2B)=Sof(F3B)=1-FVAR(1)
 Sof(F1A)=Sof(F2A)=Sof(F3A)=FVAR(1)
4.a Ternary CH refined with riding coordinates:
 C7(H7)
4.b Secondary CH2 refined with riding coordinates:
 C5(H5a,H5b), C6(H6a,H6b)
4.c Aromatic/amide H refined with riding coordinates:
 C2(H2), C3(H3), C10(H10), C11(H11), C13(H13), C14(H14)
4.d Idealised Me refined as rotating group:
 C16(H16a,H16b,H16c)
;
_olex2_submission_special_instructions 'No special instructions were received'

loop_
_space_group_symop_operation_xyz
'x, y, z'
'-x+1/2, -y, z+1/2'
'x+1/2, -y+1/2, -z'
'-x, y+1/2, -z+1/2'

loop_
_atom_site_label
_atom_site_type_symbol
_atom_site_fract_x
_atom_site_fract_y
_atom_site_fract_z
_atom_site_U_iso_or_equiv
_atom_site_adp_type
_atom_site_occupancy
_atom_site_site_symmetry_order
_atom_site_calc_flag
_atom_site_refinement_flags_posn
_atom_site_refinement_flags_adp
_atom_site_refinement_flags_occupancy
_atom_site_disorder_assembly
_atom_site_disorder_group
C1 C 0.2192(3) 0.6215(2) 0.92233(6) 0.0262(4) Uani 1 1 d . . . . .
C2 C 0.4246(3) 0.6700(2) 0.93089(7) 0.0320(4) Uani 1 1 d . . . . .
H2 H 0.4952 0.7392 0.9077 0.038 Uiso 1 1 calc R . . . .
C3 C 0.5257(3) 0.6156(2) 0.97399(7) 0.0324(4) Uani 1 1 d . . . . .
H3 H 0.6671 0.6470 0.9800 0.039 Uiso 1 1 calc R . . . .
C4 C 0.4241(3) 0.5172(2) 1.00804(6) 0.0276(4) Uani 1 1 d . . . . .
C5 C 0.5248(3) 0.4493(2) 1.05481(7) 0.0327(4) Uani 1 1 d . . . . .
H5A H 0.6282 0.5296 1.0678 0.039 Uiso 1 1 calc R . . . .
H5B H 0.6009 0.3468 1.0465 0.039 Uiso 1 1 calc R . . . .
C6 C 0.3622(3) 0.4137(2) 1.09522(7) 0.0347(4) Uani 1 1 d . . . . .
H6A H 0.4299 0.3554 1.1235 0.042 Uiso 1 1 calc R . . . .
H6B H 0.3044 0.5184 1.1081 0.042 Uiso 1 1 calc R . . . .
C7 C 0.1858(3) 0.3093(2) 1.07441(6) 0.0296(4) Uani 1 1 d . . . . .
H7 H 0.2456 0.2025 1.0626 0.036 Uiso 1 1 calc R . . . .
C8 C 0.2109(3) 0.48075(19) 0.99750(6) 0.0248(4) Uani 1 1 d . . . . .
C9 C 0.1027(3) 0.6669(2) 0.87591(6) 0.0269(4) Uani 1 1 d . . . . .
C10 C 0.1854(3) 0.7741(2) 0.84008(7) 0.0362(4) Uani 1 1 d . . . . .
H10 H 0.3207 0.8201 0.8452 0.043 Uiso 1 1 calc R . . . .
C11 C 0.0739(3) 0.8144(2) 0.79732(7) 0.0398(5) Uani 1 1 d . . . . .
H11 H 0.1332 0.8871 0.7733 0.048 Uiso 1 1 calc R . . . .
C12 C -0.1243(3) 0.7490(2) 0.78934(6) 0.0343(4) Uani 1 1 d . . . . .
C13 C -0.2083(3) 0.6418(2) 0.82423(7) 0.0359(4) Uani 1 1 d . . . . .
H13 H -0.3434 0.5955 0.8189 0.043 Uiso 1 1 calc R . . . .
C14 C -0.0955(3) 0.6019(2) 0.86691(7) 0.0322(4) Uani 1 1 d . . . . .
H14 H -0.1549 0.5282 0.8906 0.039 Uiso 1 1 calc R . . . .
C15 C -0.2452(4) 0.7951(3) 0.74342(8) 0.0466(5) Uani 1 1 d . . . . .
C16 C 0.0162(3) 0.2740(3) 1.11287(7) 0.0379(4) Uani 1 1 d . . . . .
H16A H -0.0443 0.3779 1.1246 0.057 Uiso 1 1 calc GR . . . .
H16B H 0.0773 0.2147 1.1413 0.057 Uiso 1 1 calc GR . . . .
H16C H -0.0940 0.2068 1.0975 0.057 Uiso 1 1 calc GR . . . .
F1A F -0.3747(16) 0.9149(12) 0.7512(2) 0.104(3) Uani 0.513(13) 1 d . U P A 1
F2A F -0.1357(12) 0.8313(13) 0.7052(3) 0.092(3) Uani 0.513(13) 1 d . U P A 1
F3A F -0.3690(15) 0.6691(8) 0.7284(2) 0.090(2) Uani 0.513(13) 1 d . U P A 1
F1B F -0.2490(15) 0.9587(5) 0.7368(3) 0.084(2) Uani 0.487(13) 1 d . U P A 2
F2B F -0.1514(15) 0.7457(13) 0.7024(2) 0.095(3) Uani 0.487(13) 1 d . U P A 2
F3B F -0.4375(7) 0.7536(14) 0.7430(3) 0.086(3) Uani 0.487(13) 1 d . U P A 2
N1 N 0.1129(2) 0.52820(17) 0.95557(5) 0.0263(3) Uani 1 1 d . . . . .
N2 N 0.0932(3) 0.3947(2) 1.03153(6) 0.0316(4) Uani 1 1 d . . . . .
H2A H -0.021(4) 0.363(3) 1.0216(8) 0.033(5) Uiso 1 1 d . . . . .

loop_
_atom_site_aniso_label
_atom_site_aniso_U_11
_atom_site_aniso_U_22
_atom_site_aniso_U_33
_atom_site_aniso_U_23
_atom_site_aniso_U_13
_atom_site_aniso_U_12
C1 0.0294(8) 0.0209(8) 0.0282(8) -0.0020(6) 0.0047(7) 0.0003(7)
C2 0.0302(9) 0.0295(9) 0.0363(9) 0.0007(8) 0.0052(7) -0.0046(7)
C3 0.0243(8) 0.0321(9) 0.0408(10) -0.0054(8) 0.0005(8) -0.0026(7)
C4 0.0274(9) 0.0239(8) 0.0314(9) -0.0067(7) -0.0021(7) 0.0022(7)
C5 0.0284(9) 0.0320(9) 0.0377(9) -0.0041(8) -0.0077(8) 0.0017(8)
C6 0.0375(10) 0.0368(10) 0.0297(9) -0.0026(7) -0.0088(8) 0.0033(8)
C7 0.0351(9) 0.0269(8) 0.0269(8) 0.0005(7) -0.0025(7) 0.0049(7)
C8 0.0269(9) 0.0206(7) 0.0270(8) -0.0033(6) 0.0000(6) 0.0007(7)
C9 0.0313(8) 0.0223(8) 0.0272(8) -0.0019(7) 0.0051(7) 0.0012(7)
C10 0.0373(9) 0.0353(10) 0.0359(10) 0.0053(8) 0.0032(8) -0.0069(9)
C11 0.0483(11) 0.0382(10) 0.0328(9) 0.0102(8) 0.0076(9) -0.0052(9)
C12 0.0431(10) 0.0327(9) 0.0271(9) 0.0024(7) 0.0036(8) 0.0043(8)
C13 0.0351(10) 0.0394(10) 0.0333(9) 0.0055(8) -0.0006(8) -0.0035(9)
C14 0.0340(9) 0.0332(9) 0.0293(8) 0.0064(7) 0.0025(8) -0.0032(8)
C15 0.0544(13) 0.0495(13) 0.0358(10) 0.0115(9) -0.0018(10) 0.0039(11)
C16 0.0412(10) 0.0427(11) 0.0298(9) 0.0062(8) 0.0002(8) 0.0037(9)
F1A 0.121(6) 0.110(6) 0.081(3) 0.004(3) -0.030(3) 0.070(5)
F2A 0.082(3) 0.152(6) 0.042(3) 0.051(4) -0.002(2) -0.026(4)
F3A 0.124(5) 0.073(3) 0.075(3) 0.031(2) -0.065(3) -0.028(3)
F1B 0.110(5) 0.052(2) 0.090(4) 0.030(2) -0.042(3) 0.004(3)
F2B 0.114(5) 0.145(6) 0.027(2) -0.012(3) -0.007(3) 0.063(5)
F3B 0.050(2) 0.137(7) 0.071(3) 0.064(4) -0.025(2) -0.030(3)
N1 0.0267(7) 0.0252(7) 0.0271(7) -0.0004(6) 0.0005(6) -0.0009(6)
N2 0.0280(8) 0.0378(9) 0.0290(7) 0.0065(6) -0.0062(6) -0.0064(7)

loop_
_atom_type_symbol
_atom_type_description
_atom_type_scat_dispersion_real
_atom_type_scat_dispersion_imag
_atom_type_scat_source
C C 0.0181 0.0091 'International Tables Vol C Tables 4.2.6.8 and 6.1.1.4'
H H 0.0000 0.0000 'International Tables Vol C Tables 4.2.6.8 and 6.1.1.4'
F F 0.0727 0.0534 'International Tables Vol C Tables 4.2.6.8 and 6.1.1.4'
N N 0.0311 0.0180 'International Tables Vol C Tables 4.2.6.8 and 6.1.1.4'

loop_
_geom_angle_atom_site_label_1
_geom_angle_atom_site_label_2
_geom_angle_atom_site_label_3
_geom_angle
C2 C1 C9 122.45(16)
N1 C1 C2 121.76(16)
N1 C1 C9 115.78(15)
C1 C2 H2 120.6
C1 C2 C3 118.89(17)
C3 C2 H2 120.6
C2 C3 H3 119.5
C4 C3 C2 120.92(16)
C4 C3 H3 119.5
C3 C4 C5 124.02(16)
C3 C4 C8 116.28(16)
C8 C4 C5 119.69(16)
C4 C5 H5A 109.3
C4 C5 H5B 109.3
C4 C5 C6 111.41(15)
H5A C5 H5B 108.0
C6 C5 H5A 109.3
C6 C5 H5B 109.3
C5 C6 H6A 109.5
C5 C6 H6B 109.5
H6A C6 H6B 108.1
C7 C6 C5 110.68(14)
C7 C6 H6A 109.5
C7 C6 H6B 109.5
C6 C7 H7 108.7
C6 C7 C16 112.79(15)
C16 C7 H7 108.7
N2 C7 C6 108.60(15)
N2 C7 H7 108.7
N2 C7 C16 109.31(15)
N1 C8 C4 123.54(16)
N1 C8 N2 116.44(15)
N2 C8 C4 120.01(16)
C10 C9 C1 122.34(16)
C14 C9 C1 120.11(15)
C14 C9 C10 117.55(17)
C9 C10 H10 119.4
C11 C10 C9 121.18(18)
C11 C10 H10 119.4
C10 C11 H11 119.9
C10 C11 C12 120.24(17)
C12 C11 H11 119.9
C11 C12 C15 119.93(18)
C13 C12 C11 119.43(17)
C13 C12 C15 120.63(18)
C12 C13 H13 120.0
C12 C13 C14 119.96(18)
C14 C13 H13 120.0
C9 C14 H14 119.2
C13 C14 C9 121.64(17)
C13 C14 H14 119.2
F1A C15 C12 112.7(3)
F1A C15 F3A 104.3(4)
F2A C15 C12 115.6(4)
F2A C15 F1A 107.7(4)
F2A C15 F3A 105.0(4)
F3A C15 C12 110.7(3)
F1B C15 C12 111.5(3)
F2B C15 C12 111.8(4)
F2B C15 F1B 101.7(4)
F3B C15 C12 116.0(3)
F3B C15 F1B 104.1(4)
F3B C15 F2B 110.5(5)
C7 C16 H16A 109.5
C7 C16 H16B 109.5
C7 C16 H16C 109.5
H16A C16 H16B 109.5
H16A C16 H16C 109.5
H16B C16 H16C 109.5
C8 N1 C1 118.47(15)
C7 N2 H2A 117.7(15)
C8 N2 C7 122.67(15)
C8 N2 H2A 115.7(15)

loop_
_geom_bond_atom_site_label_1
_geom_bond_atom_site_label_2
_geom_bond_distance
C1 C2 1.386(3)
C1 C9 1.489(2)
C1 N1 1.349(2)
C2 H2 0.9500
C2 C3 1.389(3)
C3 H3 0.9500
C3 C4 1.373(3)
C4 C5 1.507(2)
C4 C8 1.418(2)
C5 H5A 0.9900
C5 H5B 0.9900
C5 C6 1.523(3)
C6 H6A 0.9900
C6 H6B 0.9900
C6 C7 1.514(3)
C7 H7 1.0000
C7 C16 1.517(3)
C7 N2 1.462(2)
C8 N1 1.337(2)
C8 N2 1.369(2)
C9 C10 1.397(2)
C9 C14 1.390(3)
C10 H10 0.9500
C10 C11 1.383(3)
C11 H11 0.9500
C11 C12 1.386(3)
C12 C13 1.383(3)
C12 C15 1.494(3)
C13 H13 0.9500
C13 C14 1.384(3)
C14 H14 0.9500
C15 F1A 1.294(5)
C15 F2A 1.269(6)
C15 F3A 1.354(5)
C15 F1B 1.343(5)
C15 F2B 1.309(7)
C15 F3B 1.271(5)
C16 H16A 0.9800
C16 H16B 0.9800
C16 H16C 0.9800
N2 H2A 0.82(3)
